data_4033474
loop_
_publ_author_name
'Baek, Yonghyeon'
'Maeng, Chanyoung'
'Kim, Hyunseok'
'Lee, Phil Ho'

_publ_section_title
;
 Regioselective Synthesis of Indolopyrazines through a Sequential
 Rhodium-Catalyzed Formal [3+3] Cycloaddition and Aromatization Reaction
 of Diazoindolinimines with Azirines.
;
_journal_issue 4
_journal_name_full 'The Journal of organic chemistry'
_journal_page_first 2349
_journal_page_last 2360
_journal_paper_doi 10.1021/acs.joc.8b00115
_journal_volume 83
_journal_year 2018
_chemical_formula_sum 'C23 H16 Br N3'
_chemical_formula_weight 414.30
_chemical_name_common MCY-593
_space_group_crystal_system monoclinic
_space_group_IT_number 14
_space_group_name_Hall '-P 2ybc'
_space_group_name_H-M_alt 'P 1 21/c 1'
_symmetry_space_group_name_Hall '-P 2ybc'
_symmetry_space_group_name_H-M 'P 1 21/c 1'
_atom_sites_solution_hydrogens geom
_cell_angle_alpha 90
_cell_angle_beta 105.361(4)
_cell_angle_gamma 90
_cell_formula_units_Z 4
_cell_length_a 13.1795(10)
_cell_length_b 7.9817(6)
_cell_length_c 18.5976(13)
_cell_measurement_reflns_used 7633
_cell_measurement_temperature 296.(2)
_cell_measurement_theta_max 28.6576
_cell_measurement_theta_min 2.2714
_cell_volume 1886.5(2)
_computing_cell_refinement 'SAINT V8.34A (Bruker AXS Inc., 2013)'
_computing_data_collection 'Bruker Instrument Service v2014.5.0.0'
_computing_data_reduction 'SAINT V8.34A (Bruker AXS Inc., 2013)'
_computing_structure_refinement 'SHELXL-2013 (Sheldrick, 2013)'
_diffrn_ambient_temperature 296.(2)
_diffrn_detector_area_resol_mean 8.3333
_diffrn_measured_fraction_theta_full 0.962
_diffrn_measured_fraction_theta_max 0.962
_diffrn_measurement_device_type 'Bruker APEX-II CCD'
_diffrn_measurement_method '\f and \w scans'
_diffrn_radiation_wavelength 0.71073
_diffrn_reflns_av_R_equivalents 0.0810
_diffrn_reflns_av_unetI/netI 0.0517
_diffrn_reflns_limit_h_max 17
_diffrn_reflns_limit_h_min -17
_diffrn_reflns_limit_k_max 10
_diffrn_reflns_limit_k_min -10
_diffrn_reflns_limit_l_max 25
_diffrn_reflns_limit_l_min -25
_diffrn_reflns_number 37092
_diffrn_reflns_theta_full 28.71
_diffrn_reflns_theta_max 28.71
_diffrn_reflns_theta_min 1.60
_exptl_absorpt_coefficient_mu 2.191
_exptl_absorpt_correction_T_max 0.75
_exptl_absorpt_correction_T_min 0.66
_exptl_absorpt_correction_type multi-scan
_exptl_absorpt_process_details 'SADABS V2012/1 (Bruker AXS Inc.)'
_exptl_crystal_density_diffrn 1.459
_exptl_crystal_density_method 'not measured'
_exptl_crystal_description block
_exptl_crystal_F_000 840
_exptl_crystal_size_max 0.200
_exptl_crystal_size_mid 0.180
_exptl_crystal_size_min 0.140
_refine_diff_density_max 0.515
_refine_diff_density_min -0.442
_refine_ls_extinction_method none
_refine_ls_goodness_of_fit_ref 1.059
_refine_ls_hydrogen_treatment constr
_refine_ls_matrix_type full
_refine_ls_number_parameters 245
_refine_ls_number_reflns 4694
_refine_ls_number_restraints 0
_refine_ls_restrained_S_all 1.059
_refine_ls_R_factor_all 0.0806
_refine_ls_R_factor_gt 0.0466
_refine_ls_shift/su_max 0.000
_refine_ls_shift/su_mean 0.000
_refine_ls_structure_factor_coef Fsqd
_refine_ls_weighting_details 'w=1/[\s^2^(Fo^2^)+(0.0468P)^2^+1.4024P] where P=(Fo^2^+2Fc^2^)/3'
_refine_ls_weighting_scheme calc
_refine_ls_wR_factor_gt 0.1157
_refine_ls_wR_factor_ref 0.1325
_reflns_number_gt 3107
_reflns_number_total 4694
_reflns_threshold_expression 'I > 2\s(I)'
_cod_data_source_file jo8b00115_si_002.cif
_cod_data_source_block I
_cod_depositor_comments 'Adding full bibliography for 4033474--4033476.cif.'
_cod_database_code 4033474

loop_
_space_group_symop_operation_xyz
'x, y, z'
'-x, y+1/2, -z+1/2'
'-x, -y, -z'
'x, -y-1/2, z-1/2'

loop_
_atom_site_type_symbol
_atom_site_label
_atom_site_fract_x
_atom_site_fract_y
_atom_site_fract_z
_atom_site_U_iso_or_equiv
_atom_site_adp_type
_atom_site_calc_flag
_atom_site_refinement_flags_adp
_atom_site_refinement_flags_posn
_atom_site_occupancy
Br Br1 0.01480(3) 0.32884(5) 0.26583(3) 0.06466(16) Uani d . . 1
C C1 0.1335(2) 0.4729(4) 0.29604(18) 0.0417(7) Uani d . . 1
C C2 0.2003(3) 0.4878(4) 0.25035(18) 0.0462(7) Uani d . . 1
H H2 0.1877 0.4278 0.206 0.055 Uiso calc U R 1
C C3 0.2871(3) 0.5946(4) 0.27176(17) 0.0402(7) Uani d . . 1
H H3 0.3325 0.6063 0.2413 0.048 Uiso calc U R 1
C C4 0.3061(2) 0.6834(3) 0.33837(16) 0.0350(6) Uani d . . 1
C C5 0.2395(2) 0.6617(4) 0.38431(18) 0.0394(6) Uani d . . 1
H H5 0.2532 0.7178 0.4297 0.047 Uiso calc U R 1
C C6 0.1524(2) 0.5568(4) 0.36305(19) 0.0434(7) Uani d . . 1
H H6 0.1075 0.5434 0.3937 0.052 Uiso calc U R 1
C C7 0.4017(2) 0.7898(3) 0.36354(16) 0.0339(6) Uani d . . 1
C C8 0.4366(2) 0.9032(4) 0.31679(16) 0.0354(6) Uani d . . 1
C C9 0.3711(2) 0.9518(4) 0.24076(16) 0.0375(6) Uani d . . 1
C C10 0.2664(3) 0.9990(4) 0.22912(18) 0.0468(7) Uani d . . 1
H H10 0.2353 0.9973 0.2685 0.056 Uiso calc U R 1
C C11 0.2085(3) 1.0485(5) 0.1588(2) 0.0588(10) Uani d . . 1
H H11 0.1389 1.0818 0.1514 0.071 Uiso calc U R 1
C C12 0.2534(3) 1.0486(5) 0.0996(2) 0.0602(10) Uani d . . 1
H H12 0.2142 1.0816 0.0525 0.072 Uiso calc U R 1
C C13 0.3561(3) 0.9998(5) 0.1107(2) 0.0588(10) Uani d . . 1
H H13 0.3861 0.9984 0.0707 0.071 Uiso calc U R 1
C C14 0.4158(3) 0.9524(4) 0.18097(17) 0.0480(8) Uani d . . 1
H H14 0.4857 0.9211 0.188 0.058 Uiso calc U R 1
C C15 0.5486(2) 0.8403(4) 0.45446(16) 0.0366(6) Uani d . . 1
C C16 0.5881(2) 0.9457(4) 0.40732(16) 0.0361(6) Uani d . . 1
C C17 0.6930(2) 0.9946(4) 0.44828(16) 0.0387(6) Uani d . . 1
C C18 0.7720(3) 1.0928(4) 0.43297(19) 0.0468(8) Uani d . . 1
H H18 0.7605 1.1504 0.388 0.056 Uiso calc U R 1
C C19 0.8685(3) 1.1034(5) 0.4862(2) 0.0557(9) Uani d . . 1
H H19 0.9218 1.169 0.4767 0.067 Uiso calc U R 1
C C20 0.8858(3) 1.0174(5) 0.5530(2) 0.0575(9) Uani d . . 1
H H20 0.9518 1.0237 0.5869 0.069 Uiso calc U R 1
C C21 0.8082(3) 0.9223(4) 0.57097(19) 0.0492(8) Uani d . . 1
H H21 0.8204 0.8675 0.6166 0.059 Uiso calc U R 1
C C22 0.7113(2) 0.9117(4) 0.51825(17) 0.0401(7) Uani d . . 1
C C23 0.6088(3) 0.7193(4) 0.58275(19) 0.0508(8) Uani d . . 1
H H23A 0.5562 0.7684 0.6034 0.076 Uiso calc U R 1
H H23B 0.6742 0.7123 0.6207 0.076 Uiso calc U R 1
H H23C 0.5869 0.609 0.5645 0.076 Uiso calc U R 1
N N1 0.4574(2) 0.7603(3) 0.43451(13) 0.0358(5) Uani d . . 1
N N2 0.53149(19) 0.9800(3) 0.33823(13) 0.0372(5) Uani d . . 1
N N3 0.6226(2) 0.8226(3) 0.52175(14) 0.0408(6) Uani d . . 1

loop_
_atom_site_aniso_label
_atom_site_aniso_U_11
_atom_site_aniso_U_22
_atom_site_aniso_U_33
_atom_site_aniso_U_12
_atom_site_aniso_U_13
_atom_site_aniso_U_23
Br1 0.0436(2) 0.0595(2) 0.0788(3) -0.01544(16) -0.00489(18) 0.0033(2)
C1 0.0349(15) 0.0351(14) 0.0474(17) -0.0018(12) -0.0022(13) 0.0027(13)
C2 0.0527(19) 0.0459(16) 0.0350(16) -0.0045(14) 0.0028(14) -0.0052(14)
C3 0.0430(17) 0.0454(16) 0.0317(14) -0.0022(13) 0.0089(13) 0.0000(13)
C4 0.0339(14) 0.0331(13) 0.0361(15) 0.0028(11) 0.0061(12) 0.0017(11)
C5 0.0379(15) 0.0404(15) 0.0397(16) 0.0038(12) 0.0102(13) -0.0019(13)
C6 0.0324(15) 0.0495(17) 0.0501(18) 0.0009(12) 0.0139(14) 0.0054(15)
C7 0.0337(14) 0.0353(13) 0.0317(14) 0.0014(11) 0.0071(11) -0.0004(11)
C8 0.0348(15) 0.0387(14) 0.0324(14) 0.0010(11) 0.0085(12) -0.0001(11)
C9 0.0413(16) 0.0353(14) 0.0350(15) -0.0047(12) 0.0085(12) 0.0006(12)
C10 0.0462(18) 0.0524(18) 0.0406(17) 0.0063(14) 0.0095(14) 0.0013(14)
C11 0.048(2) 0.061(2) 0.056(2) 0.0063(16) -0.0061(17) 0.0084(18)
C12 0.068(2) 0.057(2) 0.0433(19) -0.0077(18) -0.0069(17) 0.0186(17)
C13 0.067(2) 0.070(2) 0.0396(18) -0.017(2) 0.0142(17) 0.0119(17)
C14 0.0465(18) 0.0577(19) 0.0386(17) -0.0084(15) 0.0092(14) 0.0050(15)
C15 0.0386(15) 0.0359(14) 0.0327(14) 0.0039(12) 0.0048(12) -0.0011(12)
C16 0.0374(15) 0.0368(14) 0.0329(14) 0.0003(11) 0.0074(12) -0.0045(12)
C17 0.0367(15) 0.0401(15) 0.0373(15) 0.0021(12) 0.0064(12) -0.0065(12)
C18 0.0407(17) 0.0565(19) 0.0445(18) -0.0045(14) 0.0137(15) -0.0114(15)
C19 0.0358(17) 0.074(2) 0.058(2) -0.0086(16) 0.0137(16) -0.0202(19)
C20 0.0348(17) 0.077(2) 0.055(2) 0.0035(16) 0.0015(15) -0.0225(19)
C21 0.0458(18) 0.0539(19) 0.0412(17) 0.0105(15) -0.0001(14) -0.0075(15)
C22 0.0395(16) 0.0403(15) 0.0366(15) 0.0068(12) 0.0032(13) -0.0055(12)
C23 0.062(2) 0.0484(17) 0.0381(17) 0.0065(16) 0.0059(16) 0.0079(14)
N1 0.0393(13) 0.0358(12) 0.0319(12) 0.0005(10) 0.0090(10) 0.0016(10)
N2 0.0350(12) 0.0407(12) 0.0344(12) -0.0018(10) 0.0068(10) -0.0013(10)
N3 0.0416(13) 0.0430(13) 0.0323(13) 0.0031(11) 0.0004(11) 0.0013(11)

loop_
_atom_type_symbol
_atom_type_description
_atom_type_scat_dispersion_real
_atom_type_scat_dispersion_imag
_atom_type_scat_source
C C 0.0033 0.0016 'International Tables Vol C Tables 4.2.6.8 and 6.1.1.4'
H H 0.0000 0.0000 'International Tables Vol C Tables 4.2.6.8 and 6.1.1.4'
N N 0.0061 0.0033 'International Tables Vol C Tables 4.2.6.8 and 6.1.1.4'
Br Br -0.2901 2.4595 'International Tables Vol C Tables 4.2.6.8 and 6.1.1.4'

loop_
_geom_angle_atom_site_label_1
_geom_angle_atom_site_label_2
_geom_angle_atom_site_label_3
_geom_angle
C6 C1 C2 121.5(3)
C6 C1 Br1 119.9(2)
C2 C1 Br1 118.6(2)
C1 C2 C3 119.0(3)
C1 C2 H2 120.5
C3 C2 H2 120.5
C4 C3 C2 120.3(3)
C4 C3 H3 119.8
C2 C3 H3 119.8
C5 C4 C3 119.4(3)
C5 C4 C7 119.9(3)
C3 C4 C7 120.5(3)
C4 C5 C6 120.6(3)
C4 C5 H5 119.7
C6 C5 H5 119.7
C1 C6 C5 119.2(3)
C1 C6 H6 120.4
C5 C6 H6 120.4
N1 C7 C8 122.1(3)
N1 C7 C4 113.8(2)
C8 C7 C4 123.9(3)
N2 C8 C7 122.3(3)
N2 C8 C9 114.6(3)
C7 C8 C9 123.1(3)
C14 C9 C10 119.2(3)
C14 C9 C8 119.7(3)
C10 C9 C8 121.1(3)
C11 C10 C9 120.0(3)
C11 C10 H10 120.0
C9 C10 H10 120.0
C12 C11 C10 120.5(4)
C12 C11 H11 119.8
C10 C11 H11 119.8
C13 C12 C11 119.6(3)
C13 C12 H12 120.2
C11 C12 H12 120.2
C12 C13 C14 120.7(4)
C12 C13 H13 119.7
C14 C13 H13 119.7
C13 C14 C9 120.1(3)
C13 C14 H14 120.0
C9 C14 H14 120.0
N1 C15 N3 125.3(3)
N1 C15 C16 124.8(3)
N3 C15 C16 109.7(3)
N2 C16 C15 121.1(3)
N2 C16 C17 131.8(3)
C15 C16 C17 107.0(3)
C18 C17 C22 119.7(3)
C18 C17 C16 135.0(3)
C22 C17 C16 105.3(3)
C17 C18 C19 118.7(3)
C17 C18 H18 120.6
C19 C18 H18 120.6
C20 C19 C18 120.7(4)
C20 C19 H19 119.6
C18 C19 H19 119.6
C21 C20 C19 122.1(3)
C21 C20 H20 118.9
C19 C20 H20 118.9
C20 C21 C22 117.5(3)
C20 C21 H21 121.2
C22 C21 H21 121.2
N3 C22 C21 128.8(3)
N3 C22 C17 109.9(3)
C21 C22 C17 121.2(3)
N3 C23 H23A 109.5
N3 C23 H23B 109.5
H23A C23 H23B 109.5
N3 C23 H23C 109.5
H23A C23 H23C 109.5
H23B C23 H23C 109.5
C15 N1 C7 114.1(3)
C16 N2 C8 115.4(3)
C15 N3 C22 108.0(3)
C15 N3 C23 124.3(3)
C22 N3 C23 127.6(3)

loop_
_geom_bond_atom_site_label_1
_geom_bond_atom_site_label_2
_geom_bond_distance
Br1 C1 1.902(3)
C1 C6 1.378(5)
C1 C2 1.381(5)
C2 C3 1.397(4)
C2 H2 0.93
C3 C4 1.391(4)
C3 H3 0.93
C4 C5 1.389(4)
C4 C7 1.489(4)
C5 C6 1.390(4)
C5 H5 0.93
C6 H6 0.93
C7 N1 1.350(4)
C7 C8 1.414(4)
C8 N2 1.355(4)
C8 C9 1.499(4)
C9 C14 1.389(4)
C9 C10 1.391(4)
C10 C11 1.386(5)
C10 H10 0.93
C11 C12 1.381(6)
C11 H11 0.93
C12 C13 1.370(6)
C12 H12 0.93
C13 C14 1.387(5)
C13 H13 0.93
C14 H14 0.93
C15 N1 1.324(4)
C15 N3 1.375(4)
C15 C16 1.411(4)
C16 N2 1.332(4)
C16 C17 1.445(4)
C17 C18 1.391(5)
C17 C22 1.422(4)
C18 C19 1.392(5)
C18 H18 0.93
C19 C20 1.385(6)
C19 H19 0.93
C20 C21 1.384(5)
C20 H20 0.93
C21 C22 1.392(4)
C21 H21 0.93
C22 N3 1.385(4)
C23 N3 1.452(4)
C23 H23A 0.96
C23 H23B 0.96
C23 H23C 0.96
